data_1501966
loop_
_publ_author_name
'Turner, Penelope A.'
'Griffin, Ellanna M.'
'Whatmore, Jacqueline L.'
'Shipman, Michael'

_publ_section_title
;
 Tetrahydroxanthones by sequential Pd-catalyzed C-O and C-C bond
 construction and use in the identification of the
 &quot;antiausterity&quot; pharmacophore of the kigamicins.
;
_journal_issue 5
_journal_name_full 'Organic letters'
_journal_page_first 1056
_journal_page_last 1059
_journal_paper_doi 10.1021/ol103103n
_journal_volume 13
_journal_year 2011
_chemical_formula_sum 'C21 H18 O4'
_chemical_formula_weight 334.35
_chemical_name_systematic
; 
 ? 
;
_space_group_IT_number 14
_symmetry_cell_setting monoclinic
_symmetry_space_group_name_Hall '-P 2ybc'
_symmetry_space_group_name_H-M 'P 1 21/c 1'
_atom_sites_solution_hydrogens geom
_atom_sites_solution_primary direct
_atom_sites_solution_secondary difmap
_audit_creation_method SHELXL-97
_cell_angle_alpha 90.00
_cell_angle_beta 96.7267(17)
_cell_angle_gamma 90.00
_cell_formula_units_Z 4
_cell_length_a 12.2467(2)
_cell_length_b 7.47592(13)
_cell_length_c 17.7579(3)
_cell_measurement_reflns_used 7676
_cell_measurement_temperature 100(2)
_cell_measurement_theta_max 32.59
_cell_measurement_theta_min 2.72
_cell_volume 1614.64(5)
_computing_cell_refinement 'CrysAlis RED, Oxford Diffraction Ltd'
_computing_data_collection 'CrysAlis CCD, Oxford Diffraction Ltd'
_computing_data_reduction 'CrysAlis RED, Oxford Diffraction Ltd'
_computing_molecular_graphics 'SHELXTL (Sheldrick, 1997)'
_computing_publication_material 'SHELXTL (Sheldrick, 1997)'
_computing_structure_refinement 'SHELXL-97 (Sheldrick, 1997)'
_computing_structure_solution 'SHELXS-97 (Sheldrick, 1990)'
_diffrn_ambient_temperature 100(2)
_diffrn_detector_area_resol_mean 10.2833
_diffrn_measured_fraction_theta_full 0.999
_diffrn_measured_fraction_theta_max 0.929
_diffrn_measurement_device_type 'Oxford Diffraction Gemini R'
_diffrn_measurement_method '\f & \w scans'
_diffrn_radiation_monochromator graphite
_diffrn_radiation_source 'Enhance (Mo) X-ray Source'
_diffrn_radiation_type MoK\a
_diffrn_radiation_wavelength 0.71073
_diffrn_reflns_av_R_equivalents 0.0309
_diffrn_reflns_av_sigmaI/netI 0.0467
_diffrn_reflns_limit_h_max 18
_diffrn_reflns_limit_h_min -11
_diffrn_reflns_limit_k_max 11
_diffrn_reflns_limit_k_min -10
_diffrn_reflns_limit_l_max 25
_diffrn_reflns_limit_l_min -26
_diffrn_reflns_number 21519
_diffrn_reflns_theta_full 28.00
_diffrn_reflns_theta_max 32.65
_diffrn_reflns_theta_min 2.96
_diffrn_standards_decay_% nil
_exptl_absorpt_coefficient_mu 0.095
_exptl_absorpt_correction_T_max 1.00
_exptl_absorpt_correction_T_min 0.94
_exptl_absorpt_correction_type multi-scan
_exptl_absorpt_process_details 'ABSPACK(CrysAlis, Oxford Diffraction)'
_exptl_crystal_colour colourless
_exptl_crystal_density_diffrn 1.375
_exptl_crystal_density_method 'not measured'
_exptl_crystal_description block
_exptl_crystal_F_000 704
_exptl_crystal_size_max 0.20
_exptl_crystal_size_mid 0.10
_exptl_crystal_size_min 0.02
_refine_diff_density_max 0.384
_refine_diff_density_min -0.257
_refine_diff_density_rms 0.050
_refine_ls_extinction_method none
_refine_ls_goodness_of_fit_ref 0.926
_refine_ls_hydrogen_treatment constr
_refine_ls_matrix_type full
_refine_ls_number_parameters 236
_refine_ls_number_reflns 5502
_refine_ls_number_restraints 0
_refine_ls_restrained_S_all 0.926
_refine_ls_R_factor_all 0.0692
_refine_ls_R_factor_gt 0.0429
_refine_ls_shift/su_max 0.001
_refine_ls_shift/su_mean 0.000
_refine_ls_structure_factor_coef Fsqd
_refine_ls_weighting_details 'calc w=1/[\s^2^(Fo^2^)+(0.0624P)^2^+0.0000P] where P=(Fo^2^+2Fc^2^)/3'
_refine_ls_weighting_scheme calc
_refine_ls_wR_factor_gt 0.1019
_refine_ls_wR_factor_ref 0.1072
_reflns_number_gt 3704
_reflns_number_total 5502
_reflns_threshold_expression >2sigma(I)
_cod_data_source_file ol103103n_si_002.cif
_cod_data_source_block pt1
_cod_original_cell_volume 1614.63(5)
_cod_original_sg_symbol_H-M P2(1)/c
_cod_database_code 1501966

loop_
_symmetry_equiv_pos_as_xyz
'x, y, z'
'-x, y+1/2, -z+1/2'
'-x, -y, -z'
'x, -y-1/2, z-1/2'

loop_
_atom_site_label
_atom_site_type_symbol
_atom_site_fract_x
_atom_site_fract_y
_atom_site_fract_z
_atom_site_U_iso_or_equiv
_atom_site_adp_type
_atom_site_occupancy
_atom_site_symmetry_multiplicity
_atom_site_calc_flag
_atom_site_refinement_flags
_atom_site_disorder_assembly
_atom_site_disorder_group
C1 C 0.83144(9) 0.81412(15) -0.05164(5) 0.0204(2) Uani 0.561(3) 1 d P A 1
H1A H 0.8704 0.6990 -0.0552 0.025 Uiso 0.561(3) 1 calc PR A 1
H1B H 0.8708 0.9054 -0.0785 0.025 Uiso 0.561(3) 1 calc PR A 1
C2 C 0.71590(16) 0.7952(3) -0.09137(10) 0.0223(5) Uani 0.561(3) 1 d P A 1
H2A H 0.7175 0.7914 -0.1470 0.027 Uiso 0.561(3) 1 calc PR A 1
H2B H 0.6827 0.6825 -0.0756 0.027 Uiso 0.561(3) 1 calc PR A 1
C3 C 0.64860(17) 0.9524(3) -0.07073(10) 0.0241(5) Uani 0.561(3) 1 d P A 1
H3A H 0.5751 0.9483 -0.1006 0.029 Uiso 0.561(3) 1 calc PR A 1
H3B H 0.6850 1.0650 -0.0832 0.029 Uiso 0.561(3) 1 calc PR A 1
C4 C 0.63559(9) 0.94872(15) 0.01653(6) 0.0205(2) Uani 0.561(3) 1 d P A 1
H4A H 0.6033 1.0628 0.0316 0.025 Uiso 0.561(3) 1 calc PR A 1
H4B H 0.5859 0.8500 0.0275 0.025 Uiso 0.561(3) 1 calc PR A 1
C1A C 0.83144(9) 0.81412(15) -0.05164(5) 0.0204(2) Uani 0.439(3) 1 d P A 2
H1C H 0.8252 0.6825 -0.0566 0.025 Uiso 0.439(3) 1 calc PR A 2
H1D H 0.8996 0.8523 -0.0720 0.025 Uiso 0.439(3) 1 calc PR A 2
C2A C 0.7280(2) 0.9069(4) -0.09820(13) 0.0190(6) Uiso 0.439(3) 1 d P A 2
H2AA H 0.7389 1.0380 -0.0990 0.023 Uiso 0.439(3) 1 calc PR A 2
H2AB H 0.7195 0.8631 -0.1512 0.023 Uiso 0.439(3) 1 calc PR A 2
C3A C 0.6249(2) 0.8625(4) -0.06079(14) 0.0199(6) Uiso 0.439(3) 1 d P A 2
H3AA H 0.5587 0.9084 -0.0922 0.024 Uiso 0.439(3) 1 calc PR A 2
H3AB H 0.6174 0.7312 -0.0559 0.024 Uiso 0.439(3) 1 calc PR A 2
C4A C 0.63559(9) 0.94872(15) 0.01653(6) 0.0205(2) Uani 0.439(3) 1 d P A 2
H4C H 0.6212 1.0786 0.0105 0.025 Uiso 0.439(3) 1 calc PR A 2
H4D H 0.5790 0.8982 0.0459 0.025 Uiso 0.439(3) 1 calc PR A 2
O5 O 0.74407(6) 0.96342(9) 0.13536(4) 0.01638(15) Uani 1 1 d . A .
C5 C 0.74634(8) 0.92221(13) 0.06020(5) 0.0155(2) Uani 1 1 d . . .
C6 C 0.83652(8) 0.86653(13) 0.03075(5) 0.0153(2) Uani 1 1 d . A .
O7 O 1.02660(6) 0.80079(10) 0.05380(4) 0.01891(16) Uani 1 1 d . A .
C7 C 0.94188(8) 0.85430(13) 0.07790(5) 0.01461(19) Uani 1 1 d . . .
C8 C 0.93997(8) 0.90981(13) 0.15739(5) 0.01343(19) Uani 1 1 d . A .
C9 C 0.84046(8) 0.95420(13) 0.18310(5) 0.01437(19) Uani 1 1 d . . .
C10 C 0.83418(8) 0.99103(14) 0.25960(5) 0.0166(2) Uani 1 1 d . A .
H10A H 0.7656 1.0188 0.2768 0.020 Uiso 1 1 calc R . .
C11 C 0.92883(8) 0.98654(13) 0.30963(5) 0.0160(2) Uani 1 1 d . . .
H11A H 0.9248 1.0104 0.3618 0.019 Uiso 1 1 calc R A .
C12 C 1.03138(8) 0.94748(13) 0.28534(5) 0.01395(19) Uani 1 1 d . A .
C13 C 1.03519(8) 0.90943(13) 0.20912(5) 0.01430(19) Uani 1 1 d . . .
H13A H 1.1039 0.8826 0.1918 0.017 Uiso 1 1 calc R A .
C14 C 1.13340(8) 0.94776(13) 0.33982(5) 0.01473(19) Uani 1 1 d . . .
C15 C 1.13315(9) 0.88139(13) 0.41361(5) 0.0169(2) Uani 1 1 d . A .
H15A H 1.0671 0.8353 0.4292 0.020 Uiso 1 1 calc R . .
C16 C 1.22859(9) 0.88233(14) 0.46414(5) 0.0190(2) Uani 1 1 d . . .
H16A H 1.2272 0.8364 0.5139 0.023 Uiso 1 1 calc R A .
C17 C 1.32573(9) 0.94941(13) 0.44284(5) 0.0180(2) Uani 1 1 d . A .
H17A H 1.3909 0.9491 0.4776 0.022 Uiso 1 1 calc R . .
C18 C 1.32690(8) 1.01772(13) 0.36961(5) 0.0158(2) Uani 1 1 d . . .
C19 C 1.23132(8) 1.01580(13) 0.31864(5) 0.01502(19) Uani 1 1 d . A .
H19A H 1.2329 1.0614 0.2688 0.018 Uiso 1 1 calc R . .
O20 O 1.51739(6) 1.09776(12) 0.38997(4) 0.0294(2) Uani 1 1 d . . .
C20 C 1.43150(8) 1.09364(14) 0.34879(5) 0.0184(2) Uani 1 1 d . A .
O21 O 1.42143(6) 1.15723(10) 0.27731(4) 0.02136(17) Uani 1 1 d . . .
C22 C 1.52117(10) 1.22420(19) 0.25197(7) 0.0331(3) Uani 1 1 d . A .
H22A H 1.5044 1.2779 0.2016 0.050 Uiso 1 1 calc R . .
H22B H 1.5732 1.1255 0.2494 0.050 Uiso 1 1 calc R . .
H22C H 1.5537 1.3148 0.2877 0.050 Uiso 1 1 calc R . .

loop_
_atom_site_aniso_label
_atom_site_aniso_U_11
_atom_site_aniso_U_22
_atom_site_aniso_U_33
_atom_site_aniso_U_23
_atom_site_aniso_U_13
_atom_site_aniso_U_12
C1 0.0177(5) 0.0299(6) 0.0135(4) -0.0011(4) 0.0011(4) -0.0034(4)
C2 0.0231(10) 0.0303(13) 0.0123(8) -0.0004(7) -0.0030(7) -0.0031(8)
C3 0.0231(10) 0.0288(12) 0.0178(9) 0.0025(8) -0.0087(8) 0.0023(9)
C4 0.0152(5) 0.0247(5) 0.0204(5) -0.0010(4) -0.0036(4) 0.0015(4)
C1A 0.0177(5) 0.0299(6) 0.0135(4) -0.0011(4) 0.0011(4) -0.0034(4)
C4A 0.0152(5) 0.0247(5) 0.0204(5) -0.0010(4) -0.0036(4) 0.0015(4)
O5 0.0126(3) 0.0218(4) 0.0139(3) -0.0022(3) -0.0017(3) 0.0012(3)
C5 0.0166(5) 0.0154(5) 0.0138(4) -0.0001(3) -0.0015(4) -0.0016(4)
C6 0.0157(5) 0.0168(5) 0.0131(4) 0.0013(4) -0.0002(4) -0.0029(4)
O7 0.0155(4) 0.0255(4) 0.0160(3) -0.0012(3) 0.0030(3) 0.0010(3)
C7 0.0150(5) 0.0151(5) 0.0136(4) 0.0009(3) 0.0013(4) -0.0018(4)
C8 0.0144(4) 0.0128(4) 0.0129(4) 0.0005(3) 0.0008(4) -0.0011(3)
C9 0.0127(4) 0.0142(4) 0.0155(4) 0.0002(3) -0.0015(4) -0.0009(4)
C10 0.0146(5) 0.0194(5) 0.0164(4) -0.0019(4) 0.0038(4) 0.0003(4)
C11 0.0185(5) 0.0175(5) 0.0121(4) -0.0012(3) 0.0017(4) -0.0016(4)
C12 0.0143(5) 0.0134(4) 0.0137(4) 0.0010(3) -0.0003(4) -0.0012(3)
C13 0.0129(4) 0.0152(5) 0.0148(4) 0.0010(3) 0.0014(4) -0.0006(4)
C14 0.0163(5) 0.0134(5) 0.0139(4) -0.0017(3) -0.0010(4) 0.0013(4)
C15 0.0180(5) 0.0172(5) 0.0155(4) 0.0006(4) 0.0017(4) -0.0003(4)
C16 0.0255(5) 0.0186(5) 0.0122(4) 0.0012(4) -0.0008(4) 0.0021(4)
C17 0.0187(5) 0.0179(5) 0.0156(4) -0.0015(4) -0.0047(4) 0.0030(4)
C18 0.0162(5) 0.0149(5) 0.0156(4) -0.0016(4) -0.0014(4) 0.0015(4)
C19 0.0170(5) 0.0152(5) 0.0124(4) 0.0002(3) -0.0005(4) 0.0013(4)
O20 0.0180(4) 0.0427(5) 0.0251(4) 0.0049(3) -0.0075(3) -0.0040(4)
C20 0.0177(5) 0.0189(5) 0.0176(4) 0.0000(4) -0.0022(4) 0.0008(4)
O21 0.0155(4) 0.0274(4) 0.0203(3) 0.0059(3) -0.0017(3) -0.0043(3)
C22 0.0218(6) 0.0433(8) 0.0335(6) 0.0111(5) -0.0001(5) -0.0130(5)

loop_
_atom_type_symbol
_atom_type_description
_atom_type_scat_dispersion_real
_atom_type_scat_dispersion_imag
_atom_type_scat_source
C C 0.0033 0.0016 'International Tables Vol C Tables 4.2.6.8 and 6.1.1.4'
H H 0.0000 0.0000 'International Tables Vol C Tables 4.2.6.8 and 6.1.1.4'
O O 0.0106 0.0060 'International Tables Vol C Tables 4.2.6.8 and 6.1.1.4'

loop_
_geom_angle_atom_site_label_1
_geom_angle_atom_site_label_2
_geom_angle_atom_site_label_3
_geom_angle
C6 C1 C2 114.00(11)
C6 C1 H1A 108.8
C2 C1 H1A 108.8
C6 C1 H1B 108.8
C2 C1 H1B 108.8
H1A C1 H1B 107.6
C3 C2 C1 108.82(16)
C3 C2 H2A 109.9
C1 C2 H2A 109.9
C3 C2 H2B 109.9
C1 C2 H2B 109.9
H2A C2 H2B 108.3
C2 C3 C4 110.31(15)
C2 C3 H3A 109.6
C4 C3 H3A 109.6
C2 C3 H3B 109.6
C4 C3 H3B 109.6
H3A C3 H3B 108.1
C5 C4 C3 108.80(11)
C5 C4 H4A 109.9
C3 C4 H4A 109.9
C5 C4 H4B 109.9
C3 C4 H4B 109.9
H4A C4 H4B 108.3
C3A C2A H2AA 109.9
C3A C2A H2AB 109.9
H2AA C2A H2AB 108.3
C2A C3A H3AA 110.0
C2A C3A H3AB 110.0
H3AA C3A H3AB 108.4
C9 O5 C5 118.39(8)
C6 C5 O5 124.02(8)
C6 C5 C4 125.24(8)
O5 C5 C4 110.74(8)
C5 C6 C7 120.63(8)
C5 C6 C1 121.06(8)
C7 C6 C1 118.31(8)
O7 C7 C6 123.04(8)
O7 C7 C8 122.10(8)
C6 C7 C8 114.86(8)
C9 C8 C13 118.71(8)
C9 C8 C7 119.63(8)
C13 C8 C7 121.55(9)
O5 C9 C8 122.18(8)
O5 C9 C10 116.72(9)
C8 C9 C10 121.10(8)
C11 C10 C9 119.02(9)
C11 C10 H10A 120.5
C9 C10 H10A 120.5
C10 C11 C12 121.49(8)
C10 C11 H11A 119.3
C12 C11 H11A 119.3
C13 C12 C11 118.35(8)
C13 C12 C14 120.81(9)
C11 C12 C14 120.84(8)
C12 C13 C8 121.29(9)
C12 C13 H13A 119.4
C8 C13 H13A 119.4
C19 C14 C15 118.52(8)
C19 C14 C12 120.56(8)
C15 C14 C12 120.91(9)
C16 C15 C14 120.59(10)
C16 C15 H15A 119.7
C14 C15 H15A 119.7
C17 C16 C15 120.73(9)
C17 C16 H16A 119.6
C15 C16 H16A 119.6
C16 C17 C18 119.28(9)
C16 C17 H17A 120.4
C18 C17 H17A 120.4
C19 C18 C17 120.06(9)
C19 C18 C20 121.68(9)
C17 C18 C20 118.25(8)
C18 C19 C14 120.81(9)
C18 C19 H19A 119.6
C14 C19 H19A 119.6
O20 C20 O21 122.54(10)
O20 C20 C18 124.98(9)
O21 C20 C18 112.48(8)
C20 O21 C22 115.44(8)
O21 C22 H22A 109.5
O21 C22 H22B 109.5
H22A C22 H22B 109.5
O21 C22 H22C 109.5
H22A C22 H22C 109.5
H22B C22 H22C 109.5

loop_
_geom_bond_atom_site_label_1
_geom_bond_atom_site_label_2
_geom_bond_distance
C1 C6 1.5089(13)
C1 C2 1.512(2)
C1 H1A 0.9900
C1 H1B 0.9900
C2 C3 1.505(3)
C2 H2A 0.9900
C2 H2B 0.9900
C3 C4 1.576(2)
C3 H3A 0.9900
C3 H3B 0.9900
C4 C5 1.4947(14)
C4 H4A 0.9900
C4 H4B 0.9900
C2A C3A 1.531(4)
C2A H2AA 0.9900
C2A H2AB 0.9900
C3A H3AA 0.9900
C3A H3AB 0.9900
O5 C9 1.3720(11)
O5 C5 1.3732(11)
C5 C6 1.3423(14)
C6 C7 1.4565(13)
O7 C7 1.2343(11)
C7 C8 1.4741(12)
C8 C9 1.3908(14)
C8 C13 1.3975(13)
C9 C10 1.3969(13)
C10 C11 1.3758(14)
C10 H10A 0.9500
C11 C12 1.4056(13)
C11 H11A 0.9500
C12 C13 1.3891(12)
C12 C14 1.4879(13)
C13 H13A 0.9500
C14 C19 1.3942(14)
C14 C15 1.4016(13)
C15 C16 1.3877(14)
C15 H15A 0.9500
C16 C17 1.3839(15)
C16 H16A 0.9500
C17 C18 1.3988(13)
C17 H17A 0.9500
C18 C19 1.3933(13)
C18 C20 1.4869(15)
C19 H19A 0.9500
O20 C20 1.2091(12)
C20 O21 1.3475(12)
O21 C22 1.4401(13)
C22 H22A 0.9800
C22 H22B 0.9800
C22 H22C 0.9800
